data_2013968
loop_
_publ_author_name
'Dale, Sophie H.'
'Elsegood, Mark R.J.'

_publ_section_title
;
 Hydrogen-bonding adducts of benzenepolycarboxylic acids with
 <i>N</i>,<i>N</i>-dimethylformamide: benzene-1,4-dicarboxylic acid
 <i>N</i>,<i>N</i>-dimethylformamide disolvate,
 benzene-1,2,4,5-tetracarboxylic acid
 <i>N</i>,<i>N</i>-dimethylformamide tetrasolvate and
 benzene-1,2,3-tricarboxylic acid <i>N</i>,<i>N</i>-dimethylformamide
 disolvate monohydrate
;
_journal_issue 6
_journal_name_full 'Acta Crystallographica Section C'
_journal_page_first o444
_journal_page_last o448
_journal_paper_doi 10.1107/S010827010400976X
_journal_volume 60
_journal_year 2004
_chemical_formula_iupac 'C10 H6 O8, 4C3 H7 N O'
_chemical_formula_moiety 'C10 H6 O8, 4C3 H7 N O'
_chemical_formula_sum 'C22 H34 N4 O12'
_chemical_formula_weight 546.53
_chemical_name_systematic
;
benzene-1,2,4,5-tetracarboxylic acid N,N-dimethylformamide tetrasolvate
;
_space_group_IT_number 14
_symmetry_cell_setting monoclinic
_symmetry_space_group_name_Hall '-P 2yn'
_symmetry_space_group_name_H-M 'P 1 21/n 1'
_atom_sites_solution_hydrogens 'Geom except OH coords freely refined'
_atom_sites_solution_primary direct
_atom_sites_solution_secondary direct
_audit_creation_method SHELXL-97
_cell_angle_alpha 90.00
_cell_angle_beta 108.162(2)
_cell_angle_gamma 90.00
_cell_formula_units_Z 2
_cell_length_a 12.8905(10)
_cell_length_b 7.9398(6)
_cell_length_c 13.8078(10)
_cell_measurement_reflns_used 5456
_cell_measurement_temperature 150(2)
_cell_measurement_theta_max 28.56
_cell_measurement_theta_min 2.61
_cell_volume 1342.79(18)
_computing_cell_refinement 'SAINT (Bruker, 2001)'
_computing_data_collection 'SMART (Bruker, 2001)'
_computing_data_reduction SAINT
_computing_molecular_graphics SHELXTL
_computing_publication_material 'SHELXTL and local programs'
_computing_structure_refinement SHELXTL
_computing_structure_solution 'SHELXTL (Sheldrick, 2000)'
_diffrn_ambient_temperature 150(2)
_diffrn_measured_fraction_theta_full 1.000
_diffrn_measured_fraction_theta_max 0.909
_diffrn_measurement_device_type 'Bruker SMART 1000 CCD diffractometer'
_diffrn_measurement_method '\w scans'
_diffrn_radiation_monochromator graphite
_diffrn_radiation_source 'sealed tube'
_diffrn_radiation_type MoK\a
_diffrn_radiation_wavelength 0.71073
_diffrn_reflns_av_R_equivalents 0.0174
_diffrn_reflns_av_sigmaI/netI 0.0176
_diffrn_reflns_limit_h_max 17
_diffrn_reflns_limit_h_min -16
_diffrn_reflns_limit_k_max 10
_diffrn_reflns_limit_k_min -10
_diffrn_reflns_limit_l_max 18
_diffrn_reflns_limit_l_min -18
_diffrn_reflns_number 11290
_diffrn_reflns_theta_full 26.00
_diffrn_reflns_theta_max 28.88
_diffrn_reflns_theta_min 1.89
_diffrn_standards_decay_% 0
_diffrn_standards_number 0
_exptl_absorpt_coefficient_mu 0.111
_exptl_absorpt_correction_T_max 0.991
_exptl_absorpt_correction_T_min 0.936
_exptl_absorpt_correction_type multi-scan
_exptl_absorpt_process_details '(SADABS; Sheldrick, 2001)'
_exptl_crystal_colour Colourless
_exptl_crystal_density_diffrn 1.352
_exptl_crystal_density_method 'not measured'
_exptl_crystal_description Block
_exptl_crystal_F_000 580
_exptl_crystal_size_max 0.69
_exptl_crystal_size_mid 0.39
_exptl_crystal_size_min 0.08
_refine_diff_density_max 0.305
_refine_diff_density_min -0.175
_refine_ls_extinction_method none
_refine_ls_goodness_of_fit_ref 1.044
_refine_ls_hydrogen_treatment mixed
_refine_ls_matrix_type full
_refine_ls_number_parameters 182
_refine_ls_number_reflns 3213
_refine_ls_number_restraints 0
_refine_ls_restrained_S_all 1.044
_refine_ls_R_factor_all 0.0499
_refine_ls_R_factor_gt 0.0347
_refine_ls_shift/su_max 0.000
_refine_ls_shift/su_mean 0.000
_refine_ls_structure_factor_coef Fsqd
_refine_ls_weighting_details 'calc w=1/[\s^2^(Fo^2^)+(0.0474P)^2^+0.3704P] where P=(Fo^2^+2Fc^2^)/3'
_refine_ls_weighting_scheme calc
_refine_ls_wR_factor_gt 0.0880
_refine_ls_wR_factor_ref 0.1000
_reflns_number_gt 2522
_reflns_number_total 3213
_reflns_threshold_expression I>2\s(I)
_cod_data_source_file fg1747.cif
_cod_data_source_block II
_cod_depositor_comments
;
The following automatic conversions were performed:
'_geom_bond_publ_flag' value 'Y' changed to 'y' according to
'/home/saulius/struct/CIF-dictionaries/cif_core.dic' dictionary named
'cif_core.dic' version 2.4.1 from 2010-06-29 (9 times).

Automatic conversion script
Id: cif_fix_enum 1527 2010-12-29 10:47:43Z saulius 

The following automatic conversions were performed:

'_geom_bond_publ_flag' value 'Y' changed to 'y' according to
/home/saulius/struct/CIF-dictionaries/cif_core.dic dictionary named
'cif_core.dic' version 2.4.1 from 2010-06-29 (9 times).

Automatic conversion script
Id: cif_fix_values 1715 2011-07-08 13:25:40Z adriana 
;
_cod_original_cell_volume 1342.79(17)
_cod_original_sg_symbol_H-M 'P 21/n'
_cod_database_code 2013968
_cod_database_fobs_code 2013968

loop_
_symmetry_equiv_pos_as_xyz
'x, y, z'
'-x+1/2, y+1/2, -z+1/2'
'-x, -y, -z'
'x-1/2, -y-1/2, z-1/2'

loop_
_atom_site_label
_atom_site_fract_x
_atom_site_fract_y
_atom_site_fract_z
_atom_site_U_iso_or_equiv
_atom_site_adp_type
_atom_site_calc_flag
_atom_site_refinement_flags
_atom_site_occupancy
_atom_site_disorder_assembly
_atom_site_disorder_group
_atom_site_type_symbol
C1 -0.02936(9) 1.15687(14) 0.02955(8) 0.0237(2) Uani d . 1 . . C
C2 0.07958(9) 1.11810(15) 0.04362(9) 0.0253(2) Uani d . 1 . . C
H2A 0.1343 1.1992 0.0738 0.030 Uiso calc R 1 . . H
C3 0.10990(9) 0.96287(15) 0.01433(8) 0.0240(2) Uani d . 1 . . C
C4 -0.05675(10) 1.33162(15) 0.05531(9) 0.0267(3) Uani d . 1 . . C
O1 -0.11925(7) 1.42163(12) -0.00569(8) 0.0390(2) Uani d . 1 . . O
O2 -0.00097(9) 1.37265(12) 0.14924(7) 0.0381(2) Uani d . 1 . . O
H2 -0.0168(15) 1.481(3) 0.1616(14) 0.057 Uiso d . 1 . . H
C5 0.22954(9) 0.93294(16) 0.03142(9) 0.0275(3) Uani d . 1 . . C
O3 0.29836(7) 0.98649(16) 0.10621(8) 0.0494(3) Uani d . 1 . . O
O4 0.25066(7) 0.85283(12) -0.04312(7) 0.0332(2) Uani d . 1 . . O
H4 0.3257(15) 0.832(2) -0.0226(13) 0.050 Uiso d . 1 . . H
C6 0.51767(10) 0.84451(16) 0.07839(10) 0.0309(3) Uani d . 1 . . C
H6 0.4884 0.9216 0.1156 0.037 Uiso calc R 1 . . H
O5 0.45481(7) 0.78348(12) -0.00169(7) 0.0346(2) Uani d . 1 . . O
N1 0.62271(9) 0.80804(15) 0.11438(9) 0.0336(3) Uani d . 1 . . N
C7 0.67272(12) 0.6921(2) 0.06036(13) 0.0451(4) Uani d . 1 . . C
H7A 0.6494 0.5768 0.0683 0.068 Uiso calc R 1 . . H
H7B 0.7524 0.6998 0.0886 0.068 Uiso calc R 1 . . H
H7C 0.6500 0.7216 -0.0122 0.068 Uiso calc R 1 . . H
C8 0.69038(12) 0.8810(2) 0.21002(12) 0.0462(4) Uani d . 1 . . C
H8A 0.6466 0.9597 0.2358 0.069 Uiso calc R 1 . . H
H8B 0.7518 0.9414 0.1985 0.069 Uiso calc R 1 . . H
H8C 0.7182 0.7912 0.2600 0.069 Uiso calc R 1 . . H
C9 0.06223(11) 1.75010(17) 0.22678(10) 0.0322(3) Uani d . 1 . . C
H9 0.1213 1.6993 0.2103 0.039 Uiso calc R 1 . . H
O6 -0.02586(8) 1.67321(12) 0.20340(8) 0.0402(2) Uani d . 1 . . O
N2 0.07929(8) 1.89666(14) 0.27270(8) 0.0308(2) Uani d . 1 . . N
C10 -0.00745(13) 1.9791(2) 0.30094(14) 0.0483(4) Uani d . 1 . . C
H10A -0.0405 2.0668 0.2509 0.072 Uiso calc R 1 . . H
H10B 0.0226 2.0301 0.3685 0.072 Uiso calc R 1 . . H
H10C -0.0631 1.8960 0.3024 0.072 Uiso calc R 1 . . H
C11 0.18364(13) 1.9831(2) 0.29769(13) 0.0537(4) Uani d . 1 . . C
H11A 0.2338 1.9184 0.2714 0.081 Uiso calc R 1 . . H
H11B 0.2145 1.9938 0.3719 0.081 Uiso calc R 1 . . H
H11C 0.1730 2.0954 0.2667 0.081 Uiso calc R 1 . . H

loop_
_atom_site_aniso_label
_atom_site_aniso_U_11
_atom_site_aniso_U_22
_atom_site_aniso_U_33
_atom_site_aniso_U_12
_atom_site_aniso_U_13
_atom_site_aniso_U_23
C1 0.0246(6) 0.0242(6) 0.0208(5) -0.0013(4) 0.0048(4) 0.0000(4)
C2 0.0222(5) 0.0265(6) 0.0250(6) -0.0047(4) 0.0042(4) -0.0032(4)
C3 0.0210(5) 0.0278(6) 0.0213(5) -0.0013(4) 0.0039(4) -0.0002(4)
C4 0.0246(6) 0.0242(6) 0.0310(6) -0.0033(4) 0.0082(5) -0.0017(5)
O1 0.0317(5) 0.0301(5) 0.0462(6) 0.0051(4) -0.0009(4) -0.0006(4)
O2 0.0552(6) 0.0244(5) 0.0296(5) 0.0024(4) 0.0058(4) -0.0056(4)
C5 0.0230(5) 0.0288(6) 0.0290(6) -0.0012(5) 0.0056(5) -0.0020(5)
O3 0.0228(5) 0.0757(8) 0.0434(6) 0.0007(5) 0.0010(4) -0.0262(6)
O4 0.0231(4) 0.0435(5) 0.0326(5) -0.0004(4) 0.0082(4) -0.0086(4)
C6 0.0284(6) 0.0288(6) 0.0375(7) 0.0008(5) 0.0131(5) 0.0078(5)
O5 0.0274(4) 0.0382(5) 0.0385(5) 0.0029(4) 0.0108(4) 0.0020(4)
N1 0.0256(5) 0.0371(6) 0.0386(6) 0.0006(4) 0.0108(5) 0.0091(5)
C7 0.0318(7) 0.0540(9) 0.0529(9) 0.0098(6) 0.0179(7) 0.0079(7)
C8 0.0327(7) 0.0575(10) 0.0440(8) -0.0058(7) 0.0057(6) 0.0060(7)
C9 0.0325(6) 0.0339(7) 0.0299(6) 0.0087(5) 0.0091(5) -0.0002(5)
O6 0.0440(6) 0.0277(5) 0.0448(6) -0.0034(4) 0.0079(4) -0.0111(4)
N2 0.0254(5) 0.0314(6) 0.0328(6) -0.0035(4) 0.0050(4) -0.0032(4)
C10 0.0438(8) 0.0341(8) 0.0655(10) 0.0038(6) 0.0148(7) -0.0185(7)
C11 0.0383(8) 0.0701(11) 0.0449(9) -0.0239(8) 0.0015(7) 0.0045(8)

loop_
_atom_type_symbol
_atom_type_description
_atom_type_scat_dispersion_real
_atom_type_scat_dispersion_imag
_atom_type_scat_source
C C 0.0033 0.0016 'International Tables Vol C Tables 4.2.6.8 and 6.1.1.4'
H H 0.0000 0.0000 'International Tables Vol C Tables 4.2.6.8 and 6.1.1.4'
N N 0.0061 0.0033 'International Tables Vol C Tables 4.2.6.8 and 6.1.1.4'
O O 0.0106 0.0060 'International Tables Vol C Tables 4.2.6.8 and 6.1.1.4'

loop_
_geom_angle_atom_site_label_1
_geom_angle_atom_site_label_2
_geom_angle_atom_site_label_3
_geom_angle_site_symmetry_1
_geom_angle_site_symmetry_3
_geom_angle
C2 C1 C3 . 3_575 119.40(11)
C2 C1 C4 . . 118.24(10)
C3 C1 C4 3_575 . 122.21(10)
C3 C2 C1 . . 121.24(10)
C3 C2 H2A . . 119.4
C1 C2 H2A . . 119.4
C2 C3 C1 . 3_575 119.37(10)
C2 C3 C5 . . 117.49(10)
C1 C3 C5 3_575 . 123.14(11)
O1 C4 O2 . . 125.83(12)
O1 C4 C1 . . 122.61(11)
O2 C4 C1 . . 111.50(10)
C4 O2 H2 . . 109.5(12)
O3 C5 O4 . . 124.42(11)
O3 C5 C3 . . 121.44(11)
O4 C5 C3 . . 114.07(10)
C5 O4 H4 . . 107.4(11)
O5 C6 H6 . . 118.1
N1 C6 H6 . . 118.1
C6 N1 C7 . . 120.77(12)
C6 N1 C8 . . 120.52(12)
C7 N1 C8 . . 118.71(12)
N1 C7 H7A . . 109.5
N1 C7 H7B . . 109.5
H7A C7 H7B . . 109.5
N1 C7 H7C . . 109.5
H7A C7 H7C . . 109.5
H7B C7 H7C . . 109.5
N1 C8 H8A . . 109.5
N1 C8 H8B . . 109.5
H8A C8 H8B . . 109.5
N1 C8 H8C . . 109.5
H8A C8 H8C . . 109.5
H8B C8 H8C . . 109.5
O6 C9 N2 . . 124.41(12)
N2 C9 O2 . . 168.49(10)
O6 C9 H9 . . 117.8
N2 C9 H9 . . 117.8
C9 N2 C10 . . 120.24(11)
C9 N2 C11 . . 122.54(13)
C10 N2 C11 . . 117.22(13)
N2 C10 H10A . . 109.5
N2 C10 H10B . . 109.5
H10A C10 H10B . . 109.5
N2 C10 H10C . . 109.5
H10A C10 H10C . . 109.5
H10B C10 H10C . . 109.5
N2 C11 H11A . . 109.5
N2 C11 H11B . . 109.5
H11A C11 H11B . . 109.5
N2 C11 H11C . . 109.5
H11A C11 H11C . . 109.5
H11B C11 H11C . . 109.5

loop_
_geom_bond_atom_site_label_1
_geom_bond_atom_site_label_2
_geom_bond_site_symmetry_2
_geom_bond_distance
_geom_bond_publ_flag
C1 C2 . 1.3909(16) y
C1 C3 3_575 1.3988(16) y
C1 C4 . 1.5015(16) y
C2 C3 . 1.3906(17) y
C2 H2A . 0.9500 ?
C3 C5 . 1.5045(16) y
C4 O1 . 1.2025(15) y
C4 O2 . 1.3130(15) y
O2 H2 . 0.91(2) ?
C5 O3 . 1.2097(15) y
C5 O4 . 1.3087(15) y
O4 H4 . 0.935(18) ?
C6 O5 . 1.2471(16) ?
C6 N1 . 1.3208(16) ?
C6 H6 . 0.9500 ?
N1 C7 . 1.4560(19) ?
N1 C8 . 1.4569(19) ?
C7 H7A . 0.9800 ?
C7 H7B . 0.9800 ?
C7 H7C . 0.9800 ?
C8 H8A . 0.9800 ?
C8 H8B . 0.9800 ?
C8 H8C . 0.9800 ?
C9 O6 . 1.2400(16) ?
C9 N2 . 1.3105(17) ?
C9 H9 . 0.9500 ?
N2 C10 . 1.4499(18) ?
N2 C11 . 1.4527(17) ?
C10 H10A . 0.9800 ?
C10 H10B . 0.9800 ?
C10 H10C . 0.9800 ?
C11 H11A . 0.9800 ?
C11 H11B . 0.9800 ?
C11 H11C . 0.9800 ?

loop_
_geom_hbond_atom_site_label_D
_geom_hbond_atom_site_label_H
_geom_hbond_atom_site_label_A
_geom_hbond_distance_DH
_geom_hbond_distance_HA
_geom_hbond_distance_DA
_geom_hbond_angle_DHA
O4 H4 O5 0.935(18) 1.643(19) 2.5723(12) 172.4(17)
O2 H2 O6 0.91(2) 1.65(2) 2.5508(13) 169.3(18)
C6 H6 O3 0.95 2.47 3.1761(16) 131.5

loop_
_geom_torsion_atom_site_label_1
_geom_torsion_atom_site_label_2
_geom_torsion_atom_site_label_3
_geom_torsion_atom_site_label_4
_geom_torsion_site_symmetry_1
_geom_torsion_site_symmetry_4
_geom_torsion
C3 C1 C2 C3 3_575 . 0.38(19)
C4 C1 C2 C3 . . -175.22(11)
C1 C2 C3 C1 . 3_575 -0.38(19)
C1 C2 C3 C5 . . 179.30(11)
C2 C1 C4 O1 . . 122.73(13)
C3 C1 C4 O1 3_575 . -52.74(17)
C2 C1 C4 O2 . . -54.62(14)
C3 C1 C4 O2 3_575 . 129.91(12)
C2 C3 C5 O3 . . 37.22(18)
C1 C3 C5 O3 3_575 . -143.11(14)
C2 C3 C5 O4 . . -139.67(11)
C1 C3 C5 O4 3_575 . 40.01(16)
O5 C6 N1 C7 . . 0.6(2)
O5 C6 N1 C8 . . -178.33(12)
O6 C9 N2 C10 . . 0.8(2)
O6 C9 N2 C11 . . -179.32(13)
